data_4036805
loop_
_publ_author_name
'Hua, Guoxiong'
'Du, Junyi'
'Cordes, David B.'
'Slawin, Alexandra M. Z.'
'Woollins, J. Derek'

_publ_section_title
;
 One-Pot Three-Component Condensation Synthesis and Structural Features of
 Organophosphorus-Sulfur Macrocycles.
;
_journal_issue 10
_journal_name_full 'The Journal of organic chemistry'
_journal_page_first 4210
_journal_page_last 4225
_journal_paper_doi 10.1021/acs.joc.6b00573
_journal_volume 81
_journal_year 2016
_chemical_formula_moiety 'C37 H36 Cl2 Fe2 P2 S6'
_chemical_formula_sum 'C37 H36 Cl2 Fe2 P2 S6'
_chemical_formula_weight 917.60
_space_group_crystal_system monoclinic
_space_group_IT_number 14
_space_group_name_Hall '-P 2ybc'
_space_group_name_H-M_alt 'P 1 21/c 1'
_atom_sites_solution_hydrogens geom
_atom_sites_solution_primary direct
_atom_sites_solution_secondary difmap
_cell_angle_alpha 90.0000
_cell_angle_beta 95.752(8)
_cell_angle_gamma 90.0000
_cell_formula_units_Z 4
_cell_length_a 18.848(5)
_cell_length_b 12.694(3)
_cell_length_c 16.584(5)
_cell_measurement_reflns_used 13486
_cell_measurement_temperature 125
_cell_measurement_theta_max 26.37
_cell_measurement_theta_min 1.60
_cell_volume 3947.9(18)
_computing_cell_refinement 'CrystalClear-SM Expert 2.0 r5'
_computing_data_collection 'CrystalClear-SM Expert 2.0 r5 (Rigaku, 2010)'
_computing_data_reduction 'CrystalClear-SM Expert 2.0 r5'
_computing_molecular_graphics 'CrystalStructure 4.1'
_computing_publication_material 'CrystalStructure 4.1 (Rigaku, 2014)'
_computing_structure_refinement 'SHELXL97 (Sheldrick, 2008)'
_computing_structure_solution 'SHELXS97 (Sheldrick, 2008)'
_diffrn_ambient_temperature 125
_diffrn_detector_area_resol_mean 29.257
_diffrn_measured_fraction_theta_full 0.996
_diffrn_measured_fraction_theta_max 0.996
_diffrn_measurement_device_type 'Rigaku Saturn70'
_diffrn_measurement_method \w
_diffrn_radiation_type 'Mo K\a'
_diffrn_radiation_wavelength 0.71075
_diffrn_reflns_av_R_equivalents 0.1115
_diffrn_reflns_Laue_measured_fraction_full 0.000
_diffrn_reflns_Laue_measured_fraction_max 0.000
_diffrn_reflns_limit_h_max 22
_diffrn_reflns_limit_h_min -22
_diffrn_reflns_limit_k_max 15
_diffrn_reflns_limit_k_min -14
_diffrn_reflns_limit_l_max 19
_diffrn_reflns_limit_l_min -19
_diffrn_reflns_number 29699
_diffrn_reflns_point_group_measured_fraction_full 0.000
_diffrn_reflns_point_group_measured_fraction_max 0.000
_diffrn_reflns_theta_full 25.000
_diffrn_reflns_theta_max 25.000
_diffrn_reflns_theta_min 1.937
_diffrn_standards_number 0
_exptl_absorpt_coefficient_mu 1.295
_exptl_absorpt_correction_T_max 0.962
_exptl_absorpt_correction_T_min 0.764
_exptl_absorpt_correction_type multi-scan
_exptl_absorpt_process_details 'REQAB (Rigaku, 1998)'
_exptl_crystal_colour yellow
_exptl_crystal_density_diffrn 1.544
_exptl_crystal_density_method 'not measured'
_exptl_crystal_description platelet
_exptl_crystal_F_000 1880.00
_exptl_crystal_size_max 0.120
_exptl_crystal_size_mid 0.120
_exptl_crystal_size_min 0.030
_refine_diff_density_max 0.58
_refine_diff_density_min -0.64
_refine_ls_extinction_method none
_refine_ls_goodness_of_fit_ref 1.134
_refine_ls_hydrogen_treatment constr
_refine_ls_number_parameters 442
_refine_ls_number_reflns 6912
_refine_ls_number_restraints 0
_refine_ls_R_factor_all 0.1050
_refine_ls_R_factor_gt 0.0732
_refine_ls_shift/su_max 0.001
_refine_ls_structure_factor_coef Fsqd
_refine_ls_weighting_details 'w = 1/[\s^2^(Fo^2^)+(0.0262P)^2^+11.6281P] where P=(Fo^2^+2Fc^2^)/3'
_refine_ls_weighting_scheme calc
_refine_ls_wR_factor_gt 0.1253
_refine_ls_wR_factor_ref 0.1378
_reflns_number_gt 5439
_reflns_number_total 6912
_reflns_threshold_expression F^2^>2.0\s(F^2^)
_cod_data_source_file 24.cif
_cod_data_source_block HW332-1-2
_cod_depositor_comments
;
The following automatic conversions were performed:

data name '_atom_site_symetry_multiplicity' was replaced with
'_atom_site_symmetry_multiplicity' as specified in the replacement
file
'/home/saulius/struct/COD-crude-data/automatic-downloads/DataCite-retrospective/ACS/depositions/lib/lists/replacement-tags.lst'.

Automatic conversion script
Id: cif_correct_tags 6909 2019-04-08 15:41:33Z antanas 
;
_cod_original_cell_volume 3947.8(19)
_cod_database_code 4036805

loop_
_space_group_symop_id
_space_group_symop_operation_xyz
1 +X,+Y,+Z
2 -X,1/2+Y,1/2-Z
3 -X,-Y,-Z
4 +X,-1/2-Y,-1/2+Z

loop_
_atom_site_label
_atom_site_type_symbol
_atom_site_fract_x
_atom_site_fract_y
_atom_site_fract_z
_atom_site_U_iso_or_equiv
_atom_site_adp_type
_atom_site_occupancy
_atom_site_symmetry_multiplicity
_atom_site_calc_flag
_atom_site_refinement_flags
Fe1 Fe 0.41832(4) 0.77728(6) 0.30294(5) 0.0235(2) Uani 1 1 d .
Fe2 Fe 1.07640(4) 0.85885(7) 0.32256(5) 0.0265(2) Uani 1 1 d .
Cl1 Cl 0.70130(12) 0.87126(15) 0.23974(11) 0.0546(5) Uani 1 1 d .
Cl2 Cl 0.76164(12) 0.67673(18) 0.18246(12) 0.0679(7) Uani 1 1 d .
S1 S 0.56899(8) 0.60888(11) 0.54201(9) 0.0239(3) Uani 1 1 d .
S2 S 0.60860(8) 0.79179(12) 0.40257(9) 0.0247(3) Uani 1 1 d .
S3 S 0.49765(8) 0.83740(12) 0.55013(10) 0.0313(4) Uani 1 1 d .
S4 S 0.95272(8) 0.62732(11) 0.39187(9) 0.0263(4) Uani 1 1 d .
S5 S 0.87756(8) 0.80909(12) 0.50740(9) 0.0273(4) Uani 1 1 d .
S6 S 1.04174(9) 0.75198(13) 0.55583(10) 0.0332(4) Uani 1 1 d .
P1 P 0.52995(8) 0.73729(11) 0.47271(9) 0.0212(3) Uani 1 1 d .
P2 P 0.97226(8) 0.76399(11) 0.46190(9) 0.0224(3) Uani 1 1 d .
C1 C 0.6073(3) 0.5221(4) 0.4686(4) 0.0243(13) Uani 1 1 d .
H1A H 0.5962 0.4480 0.4813 0.029 Uiso 1 1 calc R
H1B H 0.5841 0.5377 0.4137 0.029 Uiso 1 1 calc R
C2 C 0.6875(3) 0.5336(4) 0.4682(4) 0.0227(13) Uani 1 1 d .
C3 C 0.7177(3) 0.5482(4) 0.3959(4) 0.0247(13) Uani 1 1 d .
H3 H 0.6876 0.5552 0.3467 0.030 Uiso 1 1 calc R
C4 C 0.7911(3) 0.5525(4) 0.3946(4) 0.0257(14) Uani 1 1 d .
H4 H 0.8107 0.5612 0.3444 0.031 Uiso 1 1 calc R
C5 C 0.8360(3) 0.5443(4) 0.4651(4) 0.0234(13) Uani 1 1 d .
C6 C 0.8057(3) 0.5317(5) 0.5381(4) 0.0295(14) Uani 1 1 d .
H6 H 0.8358 0.5268 0.5875 0.035 Uiso 1 1 calc R
C7 C 0.7324(3) 0.5262(5) 0.5395(4) 0.0282(14) Uani 1 1 d .
H7 H 0.7128 0.5173 0.5896 0.034 Uiso 1 1 calc R
C8 C 0.9163(3) 0.5429(4) 0.4670(4) 0.0267(14) Uani 1 1 d .
H8A H 0.9318 0.4696 0.4585 0.032 Uiso 1 1 calc R
H8B H 0.9370 0.5649 0.5216 0.032 Uiso 1 1 calc R
C9 C 0.6740(3) 0.8412(5) 0.4839(3) 0.0249(13) Uani 1 1 d .
H9A H 0.6496 0.8594 0.5321 0.030 Uiso 1 1 calc R
H9B H 0.7099 0.7860 0.4995 0.030 Uiso 1 1 calc R
C10 C 0.7101(3) 0.9372(4) 0.4539(3) 0.0204(12) Uani 1 1 d .
C11 C 0.6758(3) 1.0343(5) 0.4559(4) 0.0272(14) Uani 1 1 d .
H11 H 0.6312 1.0380 0.4779 0.033 Uiso 1 1 calc R
C12 C 0.7043(3) 1.1248(5) 0.4272(4) 0.0320(15) Uani 1 1 d .
H12 H 0.6790 1.1894 0.4279 0.038 Uiso 1 1 calc R
C13 C 0.7702(3) 1.1208(5) 0.3973(4) 0.0344(16) Uani 1 1 d .
H13 H 0.7905 1.1829 0.3774 0.041 Uiso 1 1 calc R
C14 C 0.8061(3) 1.0265(5) 0.3966(4) 0.0332(16) Uani 1 1 d .
H14 H 0.8521 1.0249 0.3780 0.040 Uiso 1 1 calc R
C15 C 0.7765(3) 0.9331(5) 0.4225(3) 0.0247(13) Uani 1 1 d .
C16 C 0.8161(3) 0.8308(5) 0.4159(4) 0.0321(15) Uani 1 1 d .
H16A H 0.8433 0.8328 0.3678 0.039 Uiso 1 1 calc R
H16B H 0.7817 0.7718 0.4089 0.039 Uiso 1 1 calc R
C17 C 0.4649(3) 0.6904(4) 0.3959(3) 0.0218(13) Uani 1 1 d .
C18 C 0.3884(3) 0.6956(5) 0.3992(4) 0.0293(15) Uani 1 1 d .
H18 H 0.3636 0.7253 0.4446 0.035 Uiso 1 1 calc R
C19 C 0.3553(3) 0.6520(5) 0.3269(4) 0.0359(16) Uani 1 1 d .
H19 H 0.3027 0.6466 0.3118 0.043 Uiso 1 1 calc R
C20 C 0.4090(4) 0.6179(5) 0.2789(4) 0.0346(16) Uani 1 1 d .
H20 H 0.4006 0.5854 0.2238 0.042 Uiso 1 1 calc R
C21 C 0.4760(3) 0.6421(4) 0.3200(4) 0.0277(14) Uani 1 1 d .
H21 H 0.5233 0.6281 0.2998 0.033 Uiso 1 1 calc R
C22 C 0.3749(4) 0.9247(5) 0.3077(4) 0.0353(16) Uani 1 1 d .
H22 H 0.3430 0.9501 0.3483 0.042 Uiso 1 1 calc R
C23 C 0.4504(4) 0.9312(4) 0.3150(4) 0.0327(15) Uani 1 1 d .
H23 H 0.4812 0.9617 0.3618 0.039 Uiso 1 1 calc R
C24 C 0.4748(3) 0.8850(5) 0.2443(4) 0.0309(15) Uani 1 1 d .
H24 H 0.5256 0.8781 0.2326 0.037 Uiso 1 1 calc R
C25 C 0.4144(3) 0.8515(5) 0.1937(4) 0.0309(15) Uani 1 1 d .
H25 H 0.4149 0.8165 0.1398 0.037 Uiso 1 1 calc R
C26 C 0.3530(3) 0.8748(5) 0.2333(4) 0.0330(15) Uani 1 1 d .
H26 H 0.3027 0.8593 0.2118 0.040 Uiso 1 1 calc R
C27 C 0.9899(3) 0.8559(5) 0.3854(4) 0.0265(14) Uani 1 1 d .
C28 C 1.0289(3) 0.9522(4) 0.4011(4) 0.0315(15) Uani 1 1 d .
H28 H 1.0507 0.9778 0.4550 0.038 Uiso 1 1 calc R
C29 C 1.0295(4) 1.0051(5) 0.3257(4) 0.0422(18) Uani 1 1 d .
H29 H 1.0536 1.0738 0.3172 0.051 Uiso 1 1 calc R
C30 C 0.9936(3) 0.9428(5) 0.2643(4) 0.0376(17) Uani 1 1 d .
H30 H 0.9880 0.9604 0.2052 0.045 Uiso 1 1 calc R
C31 C 0.9678(3) 0.8502(5) 0.2990(4) 0.0279(14) Uani 1 1 d .
H31 H 0.9400 0.7923 0.2698 0.033 Uiso 1 1 calc R
C32 C 1.1458(3) 0.8239(5) 0.2393(4) 0.0368(17) Uani 1 1 d .
H32 H 1.1401 0.8444 0.1808 0.044 Uiso 1 1 calc R
C33 C 1.1801(3) 0.8841(5) 0.3032(4) 0.0372(16) Uani 1 1 d .
H33 H 1.2035 0.9542 0.2981 0.045 Uiso 1 1 calc R
C34 C 1.1761(3) 0.8268(6) 0.3760(4) 0.047(2) Uani 1 1 d .
H34 H 1.1960 0.8493 0.4315 0.056 Uiso 1 1 calc R
C35 C 1.1389(4) 0.7319(6) 0.3561(5) 0.047(2) Uani 1 1 d .
H35 H 1.1278 0.6757 0.3952 0.056 Uiso 1 1 calc R
C36 C 1.1204(4) 0.7305(5) 0.2719(5) 0.0421(18) Uani 1 1 d .
H36 H 1.0935 0.6733 0.2407 0.051 Uiso 1 1 calc R
C37 C 0.6839(4) 0.7427(6) 0.2040(4) 0.052(2) Uani 1 1 d .
H37A H 0.6502 0.7457 0.1542 0.062 Uiso 1 1 calc R
H37B H 0.6608 0.7023 0.2453 0.062 Uiso 1 1 calc R

loop_
_atom_site_aniso_label
_atom_site_aniso_U_11
_atom_site_aniso_U_22
_atom_site_aniso_U_33
_atom_site_aniso_U_23
_atom_site_aniso_U_13
_atom_site_aniso_U_12
Fe1 0.0205(4) 0.0237(5) 0.0260(5) 0.0048(4) 0.0013(4) -0.0001(4)
Fe2 0.0228(5) 0.0282(5) 0.0296(5) -0.0011(4) 0.0076(4) -0.0022(4)
Cl1 0.0802(15) 0.0497(11) 0.0352(10) -0.0009(8) 0.0121(10) -0.0027(11)
Cl2 0.0721(15) 0.0851(16) 0.0464(12) 0.0046(11) 0.0061(11) 0.0374(13)
S1 0.0199(7) 0.0273(8) 0.0249(8) 0.0036(6) 0.0036(6) 0.0010(6)
S2 0.0201(7) 0.0292(8) 0.0252(8) 0.0010(6) 0.0040(6) -0.0046(6)
S3 0.0291(8) 0.0303(8) 0.0357(9) -0.0043(7) 0.0096(8) 0.0045(7)
S4 0.0219(8) 0.0254(8) 0.0325(9) -0.0047(7) 0.0074(7) -0.0007(6)
S5 0.0216(8) 0.0289(8) 0.0321(9) -0.0052(7) 0.0069(7) 0.0022(6)
S6 0.0286(8) 0.0336(9) 0.0359(10) -0.0032(7) -0.0049(7) 0.0031(7)
P1 0.0179(7) 0.0224(8) 0.0236(8) 0.0022(6) 0.0043(7) -0.0004(6)
P2 0.0177(7) 0.0218(8) 0.0281(9) -0.0008(7) 0.0033(7) 0.0002(6)
C1 0.020(3) 0.020(3) 0.032(3) -0.003(3) 0.000(3) -0.001(2)
C2 0.024(3) 0.015(3) 0.029(3) 0.000(2) 0.001(3) -0.001(2)
C3 0.026(3) 0.022(3) 0.025(3) -0.001(3) -0.002(3) 0.000(3)
C4 0.026(3) 0.026(3) 0.025(3) -0.002(3) 0.005(3) 0.000(3)
C5 0.016(3) 0.016(3) 0.037(4) 0.001(3) 0.004(3) -0.001(2)
C6 0.027(3) 0.029(3) 0.032(4) 0.004(3) 0.000(3) 0.001(3)
C7 0.023(3) 0.037(4) 0.026(3) 0.007(3) 0.008(3) 0.000(3)
C8 0.021(3) 0.018(3) 0.043(4) 0.002(3) 0.007(3) -0.003(2)
C9 0.019(3) 0.029(3) 0.026(3) 0.005(3) 0.000(3) -0.005(3)
C10 0.018(3) 0.024(3) 0.018(3) -0.003(2) -0.002(2) -0.001(2)
C11 0.019(3) 0.033(3) 0.029(3) -0.004(3) 0.000(3) 0.003(3)
C12 0.037(4) 0.022(3) 0.035(4) -0.001(3) -0.009(3) 0.005(3)
C13 0.038(4) 0.028(4) 0.036(4) 0.006(3) -0.001(3) -0.009(3)
C14 0.026(3) 0.039(4) 0.036(4) -0.001(3) 0.010(3) -0.009(3)
C15 0.020(3) 0.028(3) 0.026(3) -0.006(3) 0.004(3) -0.002(3)
C16 0.021(3) 0.036(4) 0.038(4) -0.007(3) -0.003(3) 0.002(3)
C17 0.018(3) 0.017(3) 0.031(3) 0.008(2) 0.003(3) 0.002(2)
C18 0.017(3) 0.036(4) 0.033(4) 0.013(3) -0.002(3) -0.005(3)
C19 0.030(4) 0.035(4) 0.041(4) 0.018(3) -0.007(3) -0.013(3)
C20 0.042(4) 0.022(3) 0.038(4) 0.010(3) -0.007(3) -0.002(3)
C21 0.025(3) 0.024(3) 0.033(4) 0.004(3) 0.000(3) 0.007(3)
C22 0.041(4) 0.030(4) 0.036(4) 0.005(3) 0.008(3) 0.015(3)
C23 0.047(4) 0.018(3) 0.032(4) 0.002(3) -0.006(3) -0.005(3)
C24 0.035(4) 0.026(3) 0.033(4) 0.009(3) 0.011(3) 0.004(3)
C25 0.041(4) 0.031(3) 0.022(3) 0.007(3) 0.006(3) 0.005(3)
C26 0.027(3) 0.033(4) 0.037(4) 0.014(3) -0.002(3) 0.003(3)
C27 0.020(3) 0.026(3) 0.034(4) 0.001(3) 0.003(3) 0.005(3)
C28 0.030(4) 0.023(3) 0.043(4) -0.007(3) 0.014(3) -0.004(3)
C29 0.045(4) 0.028(4) 0.058(5) 0.002(3) 0.029(4) 0.005(3)
C30 0.031(4) 0.034(4) 0.049(4) 0.015(3) 0.009(3) 0.008(3)
C31 0.020(3) 0.029(3) 0.035(4) 0.004(3) -0.001(3) -0.005(3)
C32 0.038(4) 0.045(4) 0.030(4) -0.006(3) 0.016(3) -0.001(3)
C33 0.023(3) 0.047(4) 0.042(4) -0.008(3) 0.010(3) -0.006(3)
C34 0.021(3) 0.079(6) 0.039(4) -0.012(4) -0.001(3) 0.010(4)
C35 0.035(4) 0.055(5) 0.053(5) 0.015(4) 0.022(4) 0.026(4)
C36 0.035(4) 0.040(4) 0.054(5) -0.010(4) 0.019(4) 0.003(3)
C37 0.063(5) 0.056(5) 0.035(4) -0.002(4) 0.000(4) 0.020(4)

loop_
_atom_type_symbol
_atom_type_description
_atom_type_scat_dispersion_real
_atom_type_scat_dispersion_imag
_atom_type_scat_source
C C 0.0033 0.0016
;
International Tables for Crystallography
(Vol. C, Tables 4.2.6.8 and 6.1.1.4)
;
H H 0.0000 0.0000
;
International Tables for Crystallography
(Vol. C, Table 6.1.1.4)
;
Fe Fe 0.3463 0.8444
;
International Tables for Crystallography
(Vol. C, Tables 4.2.6.8 and 6.1.1.4)
;
P P 0.1023 0.0942
;
International Tables for Crystallography
(Vol. C, Tables 4.2.6.8 and 6.1.1.4)
;
S S 0.1246 0.1234
;
International Tables for Crystallography
(Vol. C, Tables 4.2.6.8 and 6.1.1.4)
;
Cl Cl 0.1484 0.1585
;
International Tables for Crystallography
(Vol. C, Tables 4.2.6.8 and 6.1.1.4)
;

loop_
_geom_angle_atom_site_label_1
_geom_angle_atom_site_label_2
_geom_angle_atom_site_label_3
_geom_angle
C17 Fe1 C26 163.9(2)
C17 Fe1 C18 41.9(2)
C26 Fe1 C18 124.1(2)
C17 Fe1 C25 154.7(2)
C26 Fe1 C25 40.8(2)
C18 Fe1 C25 161.4(3)
C17 Fe1 C21 41.4(2)
C26 Fe1 C21 151.7(3)
C18 Fe1 C21 69.3(2)
C25 Fe1 C21 119.0(2)
C17 Fe1 C24 121.5(2)
C26 Fe1 C24 68.5(3)
C18 Fe1 C24 156.5(3)
C25 Fe1 C24 40.5(2)
C21 Fe1 C24 109.6(2)
C17 Fe1 C23 110.1(2)
C26 Fe1 C23 68.2(3)
C18 Fe1 C23 120.8(3)
C25 Fe1 C23 68.3(3)
C21 Fe1 C23 129.9(3)
C24 Fe1 C23 40.8(2)
C17 Fe1 C19 69.2(2)
C26 Fe1 C19 104.8(3)
C18 Fe1 C19 40.4(2)
C25 Fe1 C19 124.2(3)
C21 Fe1 C19 68.3(3)
C24 Fe1 C19 162.6(3)
C23 Fe1 C19 153.2(3)
C17 Fe1 C22 127.8(3)
C26 Fe1 C22 40.6(3)
C18 Fe1 C22 107.0(3)
C25 Fe1 C22 68.4(2)
C21 Fe1 C22 167.1(3)
C24 Fe1 C22 68.6(2)
C23 Fe1 C22 40.5(3)
C19 Fe1 C22 117.4(3)
C17 Fe1 C20 68.6(2)
C26 Fe1 C20 117.0(3)
C18 Fe1 C20 68.1(3)
C25 Fe1 C20 106.6(3)
C21 Fe1 C20 40.2(2)
C24 Fe1 C20 127.1(2)
C23 Fe1 C20 166.2(3)
C19 Fe1 C20 40.3(2)
C22 Fe1 C20 151.1(3)
C27 Fe2 C28 41.5(2)
C27 Fe2 C34 121.9(3)
C28 Fe2 C34 106.5(3)
C27 Fe2 C33 156.9(3)
C28 Fe2 C33 120.0(3)
C34 Fe2 C33 40.7(3)
C27 Fe2 C35 108.5(2)
C28 Fe2 C35 124.4(3)
C34 Fe2 C35 40.6(3)
C33 Fe2 C35 68.3(3)
C27 Fe2 C32 161.5(3)
C28 Fe2 C32 155.7(2)
C34 Fe2 C32 68.0(3)
C33 Fe2 C32 40.4(3)
C35 Fe2 C32 67.8(3)
C27 Fe2 C36 125.3(3)
C28 Fe2 C36 161.7(3)
C34 Fe2 C36 68.0(3)
C33 Fe2 C36 68.1(3)
C35 Fe2 C36 40.2(3)
C32 Fe2 C36 40.2(3)
C27 Fe2 C30 68.7(2)
C28 Fe2 C30 68.6(3)
C34 Fe2 C30 159.2(3)
C33 Fe2 C30 122.8(3)
C35 Fe2 C30 158.5(3)
C32 Fe2 C30 107.7(3)
C36 Fe2 C30 122.7(3)
C27 Fe2 C31 41.9(2)
C28 Fe2 C31 70.0(3)
C34 Fe2 C31 158.9(3)
C33 Fe2 C31 159.2(3)
C35 Fe2 C31 123.2(3)
C32 Fe2 C31 123.7(3)
C36 Fe2 C31 108.5(3)
C30 Fe2 C31 40.4(2)
C27 Fe2 C29 68.5(2)
C28 Fe2 C29 40.6(2)
C34 Fe2 C29 123.3(3)
C33 Fe2 C29 106.5(3)
C35 Fe2 C29 160.5(3)
C32 Fe2 C29 121.2(3)
C36 Fe2 C29 157.1(3)
C30 Fe2 C29 40.1(3)
C31 Fe2 C29 68.3(3)
C1 S1 P1 104.1(2)
C9 S2 P1 99.50(18)
C8 S4 P2 99.5(2)
C16 S5 P2 103.5(2)
C17 P1 S3 116.85(19)
C17 P1 S1 108.23(19)
S3 P1 S1 105.25(9)
C17 P1 S2 100.87(19)
S3 P1 S2 115.90(9)
S1 P1 S2 109.53(9)
C27 P2 S6 117.7(2)
C27 P2 S5 107.79(19)
S6 P2 S5 105.34(10)
C27 P2 S4 100.5(2)
S6 P2 S4 116.52(10)
S5 P2 S4 108.53(9)
C2 C1 S1 113.7(4)
C2 C1 H1A 108.8
S1 C1 H1A 108.8
C2 C1 H1B 108.8
S1 C1 H1B 108.8
H1A C1 H1B 107.7
C7 C2 C3 118.4(5)
C7 C2 C1 120.8(5)
C3 C2 C1 120.7(5)
C2 C3 C4 120.9(6)
C2 C3 H3 119.5
C4 C3 H3 119.5
C5 C4 C3 120.8(5)
C5 C4 H4 119.6
C3 C4 H4 119.6
C4 C5 C6 118.3(5)
C4 C5 C8 123.2(5)
C6 C5 C8 118.4(5)
C7 C6 C5 120.9(6)
C7 C6 H6 119.5
C5 C6 H6 119.5
C6 C7 C2 120.5(5)
C6 C7 H7 119.8
C2 C7 H7 119.8
C5 C8 S4 115.0(4)
C5 C8 H8A 108.5
S4 C8 H8A 108.5
C5 C8 H8B 108.5
S4 C8 H8B 108.5
H8A C8 H8B 107.5
C10 C9 S2 109.0(4)
C10 C9 H9A 109.9
S2 C9 H9A 109.9
C10 C9 H9B 109.9
S2 C9 H9B 109.9
H9A C9 H9B 108.3
C11 C10 C15 118.4(5)
C11 C10 C9 118.8(5)
C15 C10 C9 122.8(5)
C12 C11 C10 122.2(5)
C12 C11 H11 118.9
C10 C11 H11 118.9
C11 C12 C13 119.4(6)
C11 C12 H12 120.3
C13 C12 H12 120.3
C14 C13 C12 119.6(6)
C14 C13 H13 120.2
C12 C13 H13 120.2
C13 C14 C15 121.7(6)
C13 C14 H14 119.2
C15 C14 H14 119.2
C14 C15 C10 118.7(5)
C14 C15 C16 119.6(5)
C10 C15 C16 121.7(5)
C15 C16 S5 110.2(4)
C15 C16 H16A 109.6
S5 C16 H16A 109.6
C15 C16 H16B 109.6
S5 C16 H16B 109.6
H16A C16 H16B 108.1
C21 C17 C18 106.6(5)
C21 C17 P1 128.3(4)
C18 C17 P1 125.1(5)
C21 C17 Fe1 69.8(3)
C18 C17 Fe1 69.3(3)
P1 C17 Fe1 125.3(3)
C19 C18 C17 108.0(6)
C19 C18 Fe1 70.5(3)
C17 C18 Fe1 68.8(3)
C19 C18 H18 126.0
C17 C18 H18 126.0
Fe1 C18 H18 126.0
C18 C19 C20 108.5(6)
C18 C19 Fe1 69.1(3)
C20 C19 Fe1 70.5(3)
C18 C19 H19 125.7
C20 C19 H19 125.7
Fe1 C19 H19 125.7
C21 C20 C19 108.5(6)
C21 C20 Fe1 68.8(3)
C19 C20 Fe1 69.2(3)
C21 C20 H20 125.7
C19 C20 H20 125.7
Fe1 C20 H20 125.7
C20 C21 C17 108.4(5)
C20 C21 Fe1 71.1(3)
C17 C21 Fe1 68.8(3)
C20 C21 H21 125.8
C17 C21 H21 125.8
Fe1 C21 H21 125.8
C26 C22 C23 107.6(5)
C26 C22 Fe1 68.8(3)
C23 C22 Fe1 69.8(3)
C26 C22 H22 126.2
C23 C22 H22 126.2
Fe1 C22 H22 126.2
C22 C23 C24 108.0(6)
C22 C23 Fe1 69.7(4)
C24 C23 Fe1 69.2(3)
C22 C23 H23 126.0
C24 C23 H23 126.0
Fe1 C23 H23 126.0
C25 C24 C23 107.8(5)
C25 C24 Fe1 69.7(3)
C23 C24 Fe1 70.0(3)
C25 C24 H24 126.1
C23 C24 H24 126.1
Fe1 C24 H24 126.1
C24 C25 C26 108.0(6)
C24 C25 Fe1 69.8(3)
C26 C25 Fe1 69.1(3)
C24 C25 H25 126.0
C26 C25 H25 126.0
Fe1 C25 H25 126.0
C22 C26 C25 108.5(6)
C22 C26 Fe1 70.6(4)
C25 C26 Fe1 70.0(4)
C22 C26 H26 125.7
C25 C26 H26 125.7
Fe1 C26 H26 125.7
C28 C27 C31 108.1(5)
C28 C27 P2 123.9(5)
C31 C27 P2 127.9(5)
C28 C27 Fe2 69.6(3)
C31 C27 Fe2 70.0(3)
P2 C27 Fe2 126.7(3)
C29 C28 C27 107.0(6)
C29 C28 Fe2 70.7(3)
C27 C28 Fe2 68.8(3)
C29 C28 H28 126.5
C27 C28 H28 126.5
Fe2 C28 H28 126.5
C30 C29 C28 109.0(6)
C30 C29 Fe2 69.6(4)
C28 C29 Fe2 68.7(4)
C30 C29 H29 125.5
C28 C29 H29 125.5
Fe2 C29 H29 125.5
C29 C30 C31 109.4(6)
C29 C30 Fe2 70.3(4)
C31 C30 Fe2 69.7(4)
C29 C30 H30 125.3
C31 C30 H30 125.3
Fe2 C30 H30 125.3
C30 C31 C27 106.5(6)
C30 C31 Fe2 69.9(4)
C27 C31 Fe2 68.1(3)
C30 C31 H31 126.8
C27 C31 H31 126.8
Fe2 C31 H31 126.8
C36 C32 C33 108.4(6)
C36 C32 Fe2 70.0(3)
C33 C32 Fe2 69.6(3)
C36 C32 H32 125.8
C33 C32 H32 125.8
Fe2 C32 H32 125.8
C32 C33 C34 107.5(6)
C32 C33 Fe2 70.0(4)
C34 C33 Fe2 69.6(4)
C32 C33 H33 126.2
C34 C33 H33 126.2
Fe2 C33 H33 126.2
C35 C34 C33 107.8(6)
C35 C34 Fe2 69.8(4)
C33 C34 Fe2 69.7(4)
C35 C34 H34 126.1
C33 C34 H34 126.1
Fe2 C34 H34 126.1
C36 C35 C34 108.1(6)
C36 C35 Fe2 70.1(4)
C34 C35 Fe2 69.5(4)
C36 C35 H35 126.0
C34 C35 H35 126.0
Fe2 C35 H35 126.0
C35 C36 C32 108.1(7)
C35 C36 Fe2 69.7(4)
C32 C36 Fe2 69.8(4)
C35 C36 H36 125.9
C32 C36 H36 125.9
Fe2 C36 H36 125.9
Cl1 C37 Cl2 112.3(5)
Cl1 C37 H37A 109.1
Cl2 C37 H37A 109.1
Cl1 C37 H37B 109.1
Cl2 C37 H37B 109.1
H37A C37 H37B 107.9

loop_
_geom_bond_atom_site_label_1
_geom_bond_atom_site_label_2
_geom_bond_distance
Fe1 C17 2.023(6)
Fe1 C26 2.024(6)
Fe1 C18 2.029(6)
Fe1 C25 2.036(6)
Fe1 C21 2.036(6)
Fe1 C24 2.038(6)
Fe1 C23 2.049(6)
Fe1 C19 2.048(6)
Fe1 C22 2.047(6)
Fe1 C20 2.066(6)
Fe2 C27 2.022(6)
Fe2 C28 2.033(6)
Fe2 C34 2.036(7)
Fe2 C33 2.038(6)
Fe2 C35 2.040(7)
Fe2 C32 2.044(6)
Fe2 C36 2.046(6)
Fe2 C30 2.050(7)
Fe2 C31 2.047(6)
Fe2 C29 2.060(6)
Cl1 C37 1.756(8)
Cl2 C37 1.756(7)
S1 C1 1.842(5)
S1 P1 2.086(2)
S2 C9 1.843(6)
S2 P1 2.0916(19)
S3 P1 1.947(2)
S4 C8 1.829(6)
S4 P2 2.099(2)
S5 C16 1.835(7)
S5 P2 2.086(2)
S6 P2 1.938(2)
P1 C17 1.780(6)
P2 C27 1.779(6)
C1 C2 1.520(8)
C1 H1A 0.9900
C1 H1B 0.9900
C2 C7 1.387(8)
C2 C3 1.389(7)
C3 C4 1.388(8)
C3 H3 0.9500
C4 C5 1.377(8)
C4 H4 0.9500
C5 C6 1.398(8)
C5 C8 1.511(7)
C6 C7 1.385(8)
C6 H6 0.9500
C7 H7 0.9500
C8 H8A 0.9900
C8 H8B 0.9900
C9 C10 1.504(7)
C9 H9A 0.9900
C9 H9B 0.9900
C10 C11 1.394(8)
C10 C15 1.404(7)
C11 C12 1.373(8)
C11 H11 0.9500
C12 C13 1.384(9)
C12 H12 0.9500
C13 C14 1.375(9)
C13 H13 0.9500
C14 C15 1.397(8)
C14 H14 0.9500
C15 C16 1.508(8)
C16 H16A 0.9900
C16 H16B 0.9900
C17 C21 1.434(8)
C17 C18 1.449(7)
C18 C19 1.408(9)
C18 H18 1.0000
C19 C20 1.416(9)
C19 H19 1.0000
C20 C21 1.409(9)
C20 H20 1.0000
C21 H21 1.0000
C22 C26 1.412(9)
C22 C23 1.418(9)
C22 H22 1.0000
C23 C24 1.426(8)
C23 H23 1.0000
C24 C25 1.410(9)
C24 H24 1.0000
C25 C26 1.417(8)
C25 H25 1.0000
C26 H26 1.0000
C27 C28 1.437(8)
C27 C31 1.454(8)
C28 C29 1.420(9)
C28 H28 1.0000
C29 C30 1.408(10)
C29 H29 1.0000
C30 C31 1.415(8)
C30 H30 1.0000
C31 H31 1.0000
C32 C36 1.407(9)
C32 C33 1.411(9)
C32 H32 1.0000
C33 C34 1.418(10)
C33 H33 1.0000
C34 C35 1.416(10)
C34 H34 1.0000
C35 C36 1.405(10)
C35 H35 1.0000
C36 H36 1.0000
C37 H37A 0.9900
C37 H37B 0.9900

loop_
_geom_torsion_atom_site_label_1
_geom_torsion_atom_site_label_2
_geom_torsion_atom_site_label_3
_geom_torsion_atom_site_label_4
_geom_torsion
C1 S1 P1 C17 59.9(3)
C1 S1 P1 S3 -174.44(19)
C1 S1 P1 S2 -49.2(2)
C9 S2 P1 C17 179.2(3)
C9 S2 P1 S3 52.0(2)
C9 S2 P1 S1 -66.8(2)
C16 S5 P2 C27 48.6(3)
C16 S5 P2 S6 175.1(2)
C16 S5 P2 S4 -59.4(2)
C8 S4 P2 C27 -168.3(3)
C8 S4 P2 S6 63.2(2)
C8 S4 P2 S5 -55.4(2)
P1 S1 C1 C2 97.8(4)
S1 C1 C2 C7 52.2(7)
S1 C1 C2 C3 -130.1(5)
C7 C2 C3 C4 1.6(8)
C1 C2 C3 C4 -176.1(5)
C2 C3 C4 C5 -1.1(9)
C3 C4 C5 C6 -0.1(8)
C3 C4 C5 C8 176.8(5)
C4 C5 C6 C7 0.8(9)
C8 C5 C6 C7 -176.2(5)
C5 C6 C7 C2 -0.3(9)
C3 C2 C7 C6 -0.9(9)
C1 C2 C7 C6 176.8(5)
C4 C5 C8 S4 35.9(7)
C6 C5 C8 S4 -147.1(5)
P2 S4 C8 C5 93.3(4)
P1 S2 C9 C10 -145.3(3)
S2 C9 C10 C11 81.9(6)
S2 C9 C10 C15 -96.9(6)
C15 C10 C11 C12 1.0(9)
C9 C10 C11 C12 -177.9(6)
C10 C11 C12 C13 -1.9(10)
C11 C12 C13 C14 0.1(10)
C12 C13 C14 C15 2.5(10)
C13 C14 C15 C10 -3.3(10)
C13 C14 C15 C16 176.4(6)
C11 C10 C15 C14 1.5(9)
C9 C10 C15 C14 -179.6(5)
C11 C10 C15 C16 -178.2(5)
C9 C10 C15 C16 0.7(9)
C14 C15 C16 S5 88.2(6)
C10 C15 C16 S5 -92.2(6)
P2 S5 C16 C15 -133.7(4)
S3 P1 C17 C21 160.7(4)
S1 P1 C17 C21 -80.8(5)
S2 P1 C17 C21 34.1(5)
S3 P1 C17 C18 -18.7(6)
S1 P1 C17 C18 99.8(5)
S2 P1 C17 C18 -145.2(5)
S3 P1 C17 Fe1 69.5(4)
S1 P1 C17 Fe1 -172.0(3)
S2 P1 C17 Fe1 -57.0(3)
C26 Fe1 C17 C21 150.8(9)
C18 Fe1 C17 C21 117.7(5)
C25 Fe1 C17 C21 -46.6(7)
C24 Fe1 C17 C21 -84.2(4)
C23 Fe1 C17 C21 -128.1(4)
C19 Fe1 C17 C21 80.5(4)
C22 Fe1 C17 C21 -170.4(4)
C20 Fe1 C17 C21 37.2(3)
C26 Fe1 C17 C18 33.1(10)
C25 Fe1 C17 C18 -164.3(6)
C21 Fe1 C17 C18 -117.7(5)
C24 Fe1 C17 C18 158.1(4)
C23 Fe1 C17 C18 114.1(4)
C19 Fe1 C17 C18 -37.3(4)
C22 Fe1 C17 C18 71.9(5)
C20 Fe1 C17 C18 -80.6(4)
C26 Fe1 C17 P1 -85.9(9)
C18 Fe1 C17 P1 -119.0(5)
C25 Fe1 C17 P1 76.7(7)
C21 Fe1 C17 P1 123.3(5)
C24 Fe1 C17 P1 39.1(4)
C23 Fe1 C17 P1 -4.9(4)
C19 Fe1 C17 P1 -156.3(4)
C22 Fe1 C17 P1 -47.1(5)
C20 Fe1 C17 P1 160.4(4)
C21 C17 C18 C19 -0.2(6)
P1 C17 C18 C19 179.2(4)
Fe1 C17 C18 C19 59.9(4)
C21 C17 C18 Fe1 -60.1(4)
P1 C17 C18 Fe1 119.3(4)
C17 Fe1 C18 C19 -119.2(5)
C26 Fe1 C18 C19 71.3(5)
C25 Fe1 C18 C19 39.7(10)
C21 Fe1 C18 C19 -80.5(4)
C24 Fe1 C18 C19 -172.2(6)
C23 Fe1 C18 C19 154.5(4)
C22 Fe1 C18 C19 112.5(4)
C20 Fe1 C18 C19 -37.2(4)
C26 Fe1 C18 C17 -169.5(4)
C25 Fe1 C18 C17 158.9(7)
C21 Fe1 C18 C17 38.7(3)
C24 Fe1 C18 C17 -53.0(8)
C23 Fe1 C18 C17 -86.3(4)
C19 Fe1 C18 C17 119.2(5)
C22 Fe1 C18 C17 -128.3(4)
C20 Fe1 C18 C17 82.0(4)
C17 C18 C19 C20 0.9(7)
Fe1 C18 C19 C20 59.7(4)
C17 C18 C19 Fe1 -58.8(4)
C17 Fe1 C19 C18 38.6(4)
C26 Fe1 C19 C18 -125.8(4)
C25 Fe1 C19 C18 -165.7(4)
C21 Fe1 C19 C18 83.1(4)
C24 Fe1 C19 C18 169.5(8)
C23 Fe1 C19 C18 -55.1(7)
C22 Fe1 C19 C18 -84.2(4)
C20 Fe1 C19 C18 119.7(6)
C17 Fe1 C19 C20 -81.1(4)
C26 Fe1 C19 C20 114.5(4)
C18 Fe1 C19 C20 -119.7(6)
C25 Fe1 C19 C20 74.6(5)
C21 Fe1 C19 C20 -36.6(4)
C24 Fe1 C19 C20 49.8(10)
C23 Fe1 C19 C20 -174.8(5)
C22 Fe1 C19 C20 156.0(4)
C18 C19 C20 C21 -1.2(7)
Fe1 C19 C20 C21 57.6(4)
C18 C19 C20 Fe1 -58.8(4)
C17 Fe1 C20 C21 -38.2(3)
C26 Fe1 C20 C21 158.3(4)
C18 Fe1 C20 C21 -83.5(4)
C25 Fe1 C20 C21 115.5(4)
C24 Fe1 C20 C21 75.8(5)
C23 Fe1 C20 C21 49.3(12)
C19 Fe1 C20 C21 -120.8(5)
C22 Fe1 C20 C21 -169.1(5)
C17 Fe1 C20 C19 82.6(4)
C26 Fe1 C20 C19 -80.9(4)
C18 Fe1 C20 C19 37.4(4)
C25 Fe1 C20 C19 -123.7(4)
C21 Fe1 C20 C19 120.8(5)
C24 Fe1 C20 C19 -163.4(4)
C23 Fe1 C20 C19 170.1(10)
C22 Fe1 C20 C19 -48.3(7)
C19 C20 C21 C17 1.1(7)
Fe1 C20 C21 C17 58.9(4)
C19 C20 C21 Fe1 -57.8(4)
C18 C17 C21 C20 -0.5(6)
P1 C17 C21 C20 -180.0(4)
Fe1 C17 C21 C20 -60.3(4)
C18 C17 C21 Fe1 59.8(4)
P1 C17 C21 Fe1 -119.6(4)
C17 Fe1 C21 C20 119.3(5)
C26 Fe1 C21 C20 -44.1(7)
C18 Fe1 C21 C20 80.2(4)
C25 Fe1 C21 C20 -81.4(4)
C24 Fe1 C21 C20 -124.9(4)
C23 Fe1 C21 C20 -166.4(4)
C19 Fe1 C21 C20 36.7(4)
C22 Fe1 C21 C20 155.8(10)
C26 Fe1 C21 C17 -163.4(5)
C18 Fe1 C21 C17 -39.2(3)
C25 Fe1 C21 C17 159.2(3)
C24 Fe1 C21 C17 115.8(4)
C23 Fe1 C21 C17 74.3(4)
C19 Fe1 C21 C17 -82.7(4)
C22 Fe1 C21 C17 36.5(12)
C20 Fe1 C21 C17 -119.3(5)
C17 Fe1 C22 C26 -164.5(3)
C18 Fe1 C22 C26 -122.9(4)
C25 Fe1 C22 C26 37.9(4)
C21 Fe1 C22 C26 165.7(10)
C24 Fe1 C22 C26 81.6(4)
C23 Fe1 C22 C26 119.2(5)
C19 Fe1 C22 C26 -80.5(4)
C20 Fe1 C22 C26 -47.6(7)
C17 Fe1 C22 C23 76.2(4)
C26 Fe1 C22 C23 -119.2(5)
C18 Fe1 C22 C23 117.8(4)
C25 Fe1 C22 C23 -81.3(4)
C21 Fe1 C22 C23 46.4(12)
C24 Fe1 C22 C23 -37.7(4)
C19 Fe1 C22 C23 160.3(4)
C20 Fe1 C22 C23 -166.8(5)
C26 C22 C23 C24 0.1(7)
Fe1 C22 C23 C24 58.7(4)
C26 C22 C23 Fe1 -58.6(4)
C17 Fe1 C23 C22 -125.2(4)
C26 Fe1 C23 C22 37.7(4)
C18 Fe1 C23 C22 -80.0(4)
C25 Fe1 C23 C22 81.8(4)
C21 Fe1 C23 C22 -167.9(4)
C24 Fe1 C23 C22 119.6(5)
C19 Fe1 C23 C22 -41.7(7)
C20 Fe1 C23 C22 152.5(10)
C17 Fe1 C23 C24 115.2(4)
C26 Fe1 C23 C24 -81.9(4)
C18 Fe1 C23 C24 160.4(4)
C25 Fe1 C23 C24 -37.8(4)
C21 Fe1 C23 C24 72.5(5)
C19 Fe1 C23 C24 -161.3(5)
C22 Fe1 C23 C24 -119.6(5)
C20 Fe1 C23 C24 32.9(13)
C22 C23 C24 C25 0.6(7)
Fe1 C23 C24 C25 59.6(4)
C22 C23 C24 Fe1 -59.0(4)
C17 Fe1 C24 C25 156.4(3)
C26 Fe1 C24 C25 -37.7(4)
C18 Fe1 C24 C25 -165.0(6)
C21 Fe1 C24 C25 112.1(4)
C23 Fe1 C24 C25 -118.8(5)
C19 Fe1 C24 C25 32.3(10)
C22 Fe1 C24 C25 -81.5(4)
C20 Fe1 C24 C25 70.5(4)
C17 Fe1 C24 C23 -84.8(4)
C26 Fe1 C24 C23 81.1(4)
C18 Fe1 C24 C23 -46.1(8)
C25 Fe1 C24 C23 118.8(5)
C21 Fe1 C24 C23 -129.1(4)
C19 Fe1 C24 C23 151.1(8)
C22 Fe1 C24 C23 37.4(4)
C20 Fe1 C24 C23 -170.6(4)
C23 C24 C25 C26 -1.1(7)
Fe1 C24 C25 C26 58.8(4)
C23 C24 C25 Fe1 -59.8(4)
C17 Fe1 C25 C24 -53.3(7)
C26 Fe1 C25 C24 119.5(5)
C18 Fe1 C25 C24 161.1(7)
C21 Fe1 C25 C24 -86.6(4)
C23 Fe1 C25 C24 38.1(4)
C19 Fe1 C25 C24 -168.9(4)
C22 Fe1 C25 C24 81.8(4)
C20 Fe1 C25 C24 -128.3(4)
C17 Fe1 C25 C26 -172.7(5)
C18 Fe1 C25 C26 41.6(10)
C21 Fe1 C25 C26 153.9(4)
C24 Fe1 C25 C26 -119.5(5)
C23 Fe1 C25 C26 -81.4(4)
C19 Fe1 C25 C26 71.6(5)
C22 Fe1 C25 C26 -37.7(4)
C20 Fe1 C25 C26 112.2(4)
C23 C22 C26 C25 -0.7(7)
Fe1 C22 C26 C25 -60.0(4)
C23 C22 C26 Fe1 59.3(4)
C24 C25 C26 C22 1.1(7)
Fe1 C25 C26 C22 60.3(4)
C24 C25 C26 Fe1 -59.2(4)
C17 Fe1 C26 C22 49.6(10)
C18 Fe1 C26 C22 75.7(5)
C25 Fe1 C26 C22 -119.1(5)
C21 Fe1 C26 C22 -173.3(5)
C24 Fe1 C26 C22 -81.7(4)
C23 Fe1 C26 C22 -37.6(4)
C19 Fe1 C26 C22 115.1(4)
C20 Fe1 C26 C22 156.4(4)
C17 Fe1 C26 C25 168.8(8)
C18 Fe1 C26 C25 -165.1(4)
C21 Fe1 C26 C25 -54.2(7)
C24 Fe1 C26 C25 37.4(4)
C23 Fe1 C26 C25 81.5(4)
C19 Fe1 C26 C25 -125.7(4)
C22 Fe1 C26 C25 119.1(5)
C20 Fe1 C26 C25 -84.4(4)
S6 P2 C27 C28 -30.9(6)
S5 P2 C27 C28 88.0(5)
S4 P2 C27 C28 -158.5(5)
S6 P2 C27 C31 150.2(5)
S5 P2 C27 C31 -90.9(5)
S4 P2 C27 C31 22.6(5)
S6 P2 C27 Fe2 57.9(4)
S5 P2 C27 Fe2 176.8(3)
S4 P2 C27 Fe2 -69.7(4)
C34 Fe2 C27 C28 78.5(5)
C33 Fe2 C27 C28 43.2(8)
C35 Fe2 C27 C28 121.3(4)
C32 Fe2 C27 C28 -163.4(8)
C36 Fe2 C27 C28 162.8(4)
C30 Fe2 C27 C28 -81.4(4)
C31 Fe2 C27 C28 -119.2(5)
C29 Fe2 C27 C28 -38.2(4)
C28 Fe2 C27 C31 119.2(5)
C34 Fe2 C27 C31 -162.3(4)
C33 Fe2 C27 C31 162.4(6)
C35 Fe2 C27 C31 -119.5(4)
C32 Fe2 C27 C31 -44.2(10)
C36 Fe2 C27 C31 -78.0(4)
C30 Fe2 C27 C31 37.8(4)
C29 Fe2 C27 C31 81.0(4)
C28 Fe2 C27 P2 -117.8(6)
C34 Fe2 C27 P2 -39.3(5)
C33 Fe2 C27 P2 -74.6(8)
C35 Fe2 C27 P2 3.5(5)
C32 Fe2 C27 P2 78.8(10)
C36 Fe2 C27 P2 45.0(6)
C30 Fe2 C27 P2 160.8(5)
C31 Fe2 C27 P2 123.0(6)
C29 Fe2 C27 P2 -156.0(5)
C31 C27 C28 C29 1.1(6)
P2 C27 C28 C29 -178.0(4)
Fe2 C27 C28 C29 60.8(4)
C31 C27 C28 Fe2 -59.7(4)
P2 C27 C28 Fe2 121.2(4)
C27 Fe2 C28 C29 -117.9(6)
C34 Fe2 C28 C29 122.3(5)
C33 Fe2 C28 C29 80.2(5)
C35 Fe2 C28 C29 163.2(4)
C32 Fe2 C28 C29 49.4(9)
C36 Fe2 C28 C29 -168.1(8)
C30 Fe2 C28 C29 -36.3(4)
C31 Fe2 C28 C29 -79.6(4)
C34 Fe2 C28 C27 -119.8(4)
C33 Fe2 C28 C27 -161.9(4)
C35 Fe2 C28 C27 -79.0(5)
C32 Fe2 C28 C27 167.3(6)
C36 Fe2 C28 C27 -50.2(10)
C30 Fe2 C28 C27 81.6(4)
C31 Fe2 C28 C27 38.3(4)
C29 Fe2 C28 C27 117.9(6)
C27 C28 C29 C30 -1.6(7)
Fe2 C28 C29 C30 58.0(4)
C27 C28 C29 Fe2 -59.6(4)
C27 Fe2 C29 C30 -82.1(4)
C28 Fe2 C29 C30 -121.2(5)
C34 Fe2 C29 C30 163.0(4)
C33 Fe2 C29 C30 121.7(4)
C35 Fe2 C29 C30 -167.0(7)
C32 Fe2 C29 C30 80.2(4)
C36 Fe2 C29 C30 49.3(9)
C31 Fe2 C29 C30 -36.9(4)
C27 Fe2 C29 C28 39.0(4)
C34 Fe2 C29 C28 -75.8(5)
C33 Fe2 C29 C28 -117.1(4)
C35 Fe2 C29 C28 -45.8(9)
C32 Fe2 C29 C28 -158.6(4)
C36 Fe2 C29 C28 170.4(6)
C30 Fe2 C29 C28 121.2(5)
C31 Fe2 C29 C28 84.2(4)
C28 C29 C30 C31 1.4(7)
Fe2 C29 C30 C31 58.9(4)
C28 C29 C30 Fe2 -57.5(4)
C27 Fe2 C30 C29 81.4(4)
C28 Fe2 C30 C29 36.7(4)
C34 Fe2 C30 C29 -43.4(9)
C33 Fe2 C30 C29 -76.0(4)
C35 Fe2 C30 C29 168.2(6)
C32 Fe2 C30 C29 -117.8(4)
C36 Fe2 C30 C29 -159.4(4)
C31 Fe2 C30 C29 120.6(5)
C27 Fe2 C30 C31 -39.2(4)
C28 Fe2 C30 C31 -83.9(4)
C34 Fe2 C30 C31 -164.0(7)
C33 Fe2 C30 C31 163.4(4)
C35 Fe2 C30 C31 47.6(9)
C32 Fe2 C30 C31 121.6(4)
C36 Fe2 C30 C31 80.0(4)
C29 Fe2 C30 C31 -120.6(5)
C29 C30 C31 C27 -0.7(7)
Fe2 C30 C31 C27 58.6(4)
C29 C30 C31 Fe2 -59.3(5)
C28 C27 C31 C30 -0.3(6)
P2 C27 C31 C30 178.8(4)
Fe2 C27 C31 C30 -59.7(4)
C28 C27 C31 Fe2 59.4(4)
P2 C27 C31 Fe2 -121.5(5)
C27 Fe2 C31 C30 118.2(5)
C28 Fe2 C31 C30 80.2(4)
C34 Fe2 C31 C30 164.2(7)
C33 Fe2 C31 C30 -42.4(9)
C35 Fe2 C31 C30 -161.1(4)
C32 Fe2 C31 C30 -77.3(5)
C36 Fe2 C31 C30 -119.2(4)
C29 Fe2 C31 C30 36.6(4)
C28 Fe2 C31 C27 -38.0(3)
C34 Fe2 C31 C27 46.0(9)
C33 Fe2 C31 C27 -160.6(7)
C35 Fe2 C31 C27 80.7(4)
C32 Fe2 C31 C27 164.6(4)
C36 Fe2 C31 C27 122.7(4)
C30 Fe2 C31 C27 -118.2(5)
C29 Fe2 C31 C27 -81.5(4)
C27 Fe2 C32 C36 -44.6(10)
C28 Fe2 C32 C36 162.8(6)
C34 Fe2 C32 C36 81.5(5)
C33 Fe2 C32 C36 119.7(6)
C35 Fe2 C32 C36 37.5(5)
C30 Fe2 C32 C36 -120.2(5)
C31 Fe2 C32 C36 -78.6(5)
C29 Fe2 C32 C36 -161.9(5)
C27 Fe2 C32 C33 -164.3(7)
C28 Fe2 C32 C33 43.1(9)
C34 Fe2 C32 C33 -38.2(4)
C35 Fe2 C32 C33 -82.2(5)
C36 Fe2 C32 C33 -119.7(6)
C30 Fe2 C32 C33 120.2(4)
C31 Fe2 C32 C33 161.7(4)
C29 Fe2 C32 C33 78.4(5)
C36 C32 C33 C34 0.3(7)
Fe2 C32 C33 C34 59.7(4)
C36 C32 C33 Fe2 -59.4(4)
C27 Fe2 C33 C32 167.3(6)
C28 Fe2 C33 C32 -161.1(4)
C34 Fe2 C33 C32 118.6(6)
C35 Fe2 C33 C32 80.7(5)
C36 Fe2 C33 C32 37.2(4)
C30 Fe2 C33 C32 -78.5(5)
C31 Fe2 C33 C32 -47.2(9)
C29 Fe2 C33 C32 -119.1(4)
C27 Fe2 C33 C34 48.8(8)
C28 Fe2 C33 C34 80.3(5)
C35 Fe2 C33 C34 -37.8(4)
C32 Fe2 C33 C34 -118.6(6)
C36 Fe2 C33 C34 -81.3(5)
C30 Fe2 C33 C34 162.9(4)
C31 Fe2 C33 C34 -165.7(7)
C29 Fe2 C33 C34 122.3(4)
C32 C33 C34 C35 -0.3(7)
Fe2 C33 C34 C35 59.6(4)
C32 C33 C34 Fe2 -59.9(4)
C27 Fe2 C34 C35 81.4(5)
C28 Fe2 C34 C35 124.0(4)
C33 Fe2 C34 C35 -118.9(6)
C32 Fe2 C34 C35 -81.0(4)
C36 Fe2 C34 C35 -37.5(4)
C30 Fe2 C34 C35 -162.9(7)
C31 Fe2 C34 C35 46.9(9)
C29 Fe2 C34 C35 165.2(4)
C27 Fe2 C34 C33 -159.7(4)
C28 Fe2 C34 C33 -117.0(4)
C35 Fe2 C34 C33 118.9(6)
C32 Fe2 C34 C33 37.9(4)
C36 Fe2 C34 C33 81.5(4)
C30 Fe2 C34 C33 -43.9(9)
C31 Fe2 C34 C33 165.9(7)
C29 Fe2 C34 C33 -75.9(5)
C33 C34 C35 C36 0.2(7)
Fe2 C34 C35 C36 59.7(5)
C33 C34 C35 Fe2 -59.6(4)
C27 Fe2 C35 C36 123.2(4)
C28 Fe2 C35 C36 166.5(4)
C34 Fe2 C35 C36 -119.1(6)
C33 Fe2 C35 C36 -81.2(4)
C32 Fe2 C35 C36 -37.5(4)
C30 Fe2 C35 C36 44.3(9)
C31 Fe2 C35 C36 79.2(5)
C29 Fe2 C35 C36 -159.1(7)
C27 Fe2 C35 C34 -117.7(4)
C28 Fe2 C35 C34 -74.4(5)
C33 Fe2 C35 C34 37.9(4)
C32 Fe2 C35 C34 81.7(4)
C36 Fe2 C35 C34 119.1(6)
C30 Fe2 C35 C34 163.4(6)
C31 Fe2 C35 C34 -161.7(4)
C29 Fe2 C35 C34 -40.0(9)
C34 C35 C36 C32 0.0(7)
Fe2 C35 C36 C32 59.4(5)
C34 C35 C36 Fe2 -59.4(4)
C33 C32 C36 C35 -0.2(7)
Fe2 C32 C36 C35 -59.3(4)
C33 C32 C36 Fe2 59.1(4)
C27 Fe2 C36 C35 -76.5(5)
C28 Fe2 C36 C35 -37.9(11)
C34 Fe2 C36 C35 37.8(4)
C33 Fe2 C36 C35 81.9(5)
C32 Fe2 C36 C35 119.3(6)
C30 Fe2 C36 C35 -162.3(4)
C31 Fe2 C36 C35 -120.0(4)
C29 Fe2 C36 C35 162.3(7)
C27 Fe2 C36 C32 164.2(4)
C28 Fe2 C36 C32 -157.2(8)
C34 Fe2 C36 C32 -81.5(5)
C33 Fe2 C36 C32 -37.4(4)
C35 Fe2 C36 C32 -119.3(6)
C30 Fe2 C36 C32 78.4(5)
C31 Fe2 C36 C32 120.7(4)
C29 Fe2 C36 C32 42.9(9)
